data_7047405
loop_
_publ_author_name
'Moskwa, Marcin'
'Bator, Gra\.zyna'
'Rok, Magdalena'
'Medycki, Wojciech'
'Miniewicz, Andrzej'
'Jakubas, Ryszard'

_publ_section_title
;
 Investigations of organic-inorganic hybrids based on homopiperidinium
 cation with haloantimonates(iii) and halobismuthates(iii). Crystal
 structures, reversible phase transitions, semiconducting and molecular
 dynamic properties.
;
_journal_issue 38
_journal_name_full 'Dalton transactions (Cambridge, England : 2003)'
_journal_page_first 13507
_journal_page_last 13522
_journal_paper_doi 10.1039/c8dt03121e
_journal_volume 47
_journal_year 2018
_chemical_formula_moiety '2(C6 H14 N), Sb Cl5'
_chemical_formula_sum 'C12 H28 Cl5 N2 Sb'
_chemical_formula_weight 499.36
_space_group_crystal_system orthorhombic
_space_group_IT_number 19
_space_group_name_Hall 'P 2ac 2ab'
_space_group_name_H-M_alt 'P 21 21 21'
_symmetry_space_group_name_Hall 'P 2ac 2ab'
_symmetry_space_group_name_H-M 'P 21 21 21'
_atom_sites_solution_hydrogens geom
_atom_sites_solution_primary direct
_atom_sites_solution_secondary difmap
_audit_creation_method SHELXL-2014/7
_audit_update_record
;
2018-07-30 deposited with the CCDC.
2018-09-03 downloaded from the CCDC.
;
_cell_angle_alpha 90
_cell_angle_beta 90
_cell_angle_gamma 90
_cell_formula_units_Z 4
_cell_length_a 7.478(4)
_cell_length_b 13.246(2)
_cell_length_c 19.854(2)
_cell_measurement_reflns_used 22268
_cell_measurement_temperature 150(2)
_cell_measurement_theta_max 36.8100
_cell_measurement_theta_min 3.1010
_cell_volume 1966.6(11)
_computing_cell_refinement
;
CrysAlisPro, Agilent Technologies,
Version 1.171.37.35 (release 13-08-2014 CrysAlis171 .NET)
(compiled Aug 13 2014,18:06:01)
;
_computing_data_collection
;
CrysAlisCCD, Agilent Technologies,
Version 1.171.37.35 (release 13-08-2014 CrysAlis171 .NET)
(compiled Aug 13 2014,18:06:01)
;
_computing_data_reduction
;
CrysAlisPro, Agilent Technologies,
Version 1.171.37.35 (release 13-08-2014 CrysAlis171 .NET)
(compiled Aug 13 2014,18:06:01)
;
_computing_molecular_graphics 'Diamond 4.0'
_computing_structure_refinement 'SHELXL-2014/7 (Sheldrick, 2014)'
_computing_structure_solution 'SHELXS-2014/7 (Sheldrick, 2014)'
_diffrn_ambient_temperature 150(2)
_diffrn_detector_area_resol_mean 8.3359
_diffrn_measured_fraction_theta_full 0.999
_diffrn_measured_fraction_theta_max 0.999
_diffrn_measurement_device_type 'Xcalibur, Sapphire2, large Be window'
_diffrn_measurement_method '\w scans'
_diffrn_radiation_type MoK\a
_diffrn_radiation_wavelength 0.71073
_diffrn_reflns_av_R_equivalents 0.0789
_diffrn_reflns_av_unetI/netI 0.0392
_diffrn_reflns_Laue_measured_fraction_full 0.999
_diffrn_reflns_Laue_measured_fraction_max 0.999
_diffrn_reflns_limit_h_max 9
_diffrn_reflns_limit_h_min -9
_diffrn_reflns_limit_k_max 15
_diffrn_reflns_limit_k_min -16
_diffrn_reflns_limit_l_max 18
_diffrn_reflns_limit_l_min -24
_diffrn_reflns_number 20589
_diffrn_reflns_point_group_measured_fraction_full 0.999
_diffrn_reflns_point_group_measured_fraction_max 0.999
_diffrn_reflns_theta_full 25.499
_diffrn_reflns_theta_max 25.499
_diffrn_reflns_theta_min 2.911
_diffrn_source 'Enhance (Mo) X-ray Source'
_exptl_absorpt_coefficient_mu 2.076
_exptl_absorpt_correction_T_max 0.840
_exptl_absorpt_correction_T_min 0.722
_exptl_absorpt_correction_type analytical
_exptl_absorpt_process_details
;
CrysAlisPro, Agilent Technologies,
Version 1.171.37.35 (release 13-08-2014 CrysAlis171 .NET)
(compiled Aug 13 2014,18:06:01)
Analytical numeric absorption correction using a multifaceted crystal
            model based on expressions derived by R.C. Clark & J.S. Reid.
(Clark, R. C. & Reid, J. S. (1995). Acta Cryst. A51, 887-897)
Empirical absorption correction using spherical harmonics,
 implemented in SCALE3 ABSPACK scaling algorithm.
;
_exptl_crystal_colour colorless
_exptl_crystal_density_diffrn 1.687
_exptl_crystal_density_method 'not measured'
_exptl_crystal_description block
_exptl_crystal_F_000 1000
_exptl_crystal_size_max 0.220
_exptl_crystal_size_mid 0.200
_exptl_crystal_size_min 0.120
_refine_diff_density_max 0.423
_refine_diff_density_min -0.704
_refine_diff_density_rms 0.099
_refine_ls_abs_structure_details
;
 Flack x determined using 1514 quotients [(I+)-(I-)]/[(I+)+(I-)]
 (Parsons, Flack and Wagner, Acta Cryst. B69 (2013) 249-259).
;
_refine_ls_abs_structure_Flack -0.055(17)
_refine_ls_extinction_method none
_refine_ls_goodness_of_fit_ref 1.055
_refine_ls_hydrogen_treatment constr
_refine_ls_matrix_type full
_refine_ls_number_parameters 200
_refine_ls_number_reflns 3653
_refine_ls_number_restraints 6
_refine_ls_restrained_S_all 1.055
_refine_ls_R_factor_all 0.0281
_refine_ls_R_factor_gt 0.0277
_refine_ls_shift/su_max 0.001
_refine_ls_shift/su_mean 0.000
_refine_ls_structure_factor_coef Fsqd
_refine_ls_weighting_details 'w=1/[\s^2^(Fo^2^)+(0.0426P)^2^+0.5280P] where P=(Fo^2^+2Fc^2^)/3'
_refine_ls_weighting_scheme calc
_refine_ls_wR_factor_gt 0.0666
_refine_ls_wR_factor_ref 0.0670
_reflns_Friedel_coverage 0.735
_reflns_Friedel_fraction_full 1.000
_reflns_Friedel_fraction_max 1.000
_reflns_number_gt 3593
_reflns_number_total 3653
_reflns_threshold_expression 'I > 2\s(I)'
_cod_data_source_file c8dt03121e2.cif
_cod_data_source_block HSC200K
_cod_depositor_comments 'Adding full bibliography for 7047402--7047408.cif.'
_cod_original_cell_volume 1966(3)
_cod_database_code 7047405
_shelx_shelxl_version_number 2014/7
_shelx_space_group_comment
;
The symmetry employed for this shelxl refinement is uniquely defined
by the following loop, which should always be used as a source of
symmetry information in preference to the above space-group names.
They are only intended as comments.
;
_shelx_estimated_absorpt_t_min 0.658
_shelx_estimated_absorpt_t_max 0.789

loop_
_space_group_symop_operation_xyz
'x, y, z'
'-x+1/2, -y, z+1/2'
'-x, y+1/2, -z+1/2'
'x+1/2, -y+1/2, -z'

loop_
_atom_site_label
_atom_site_type_symbol
_atom_site_fract_x
_atom_site_fract_y
_atom_site_fract_z
_atom_site_U_iso_or_equiv
_atom_site_adp_type
_atom_site_occupancy
_atom_site_site_symmetry_order
_atom_site_calc_flag
_atom_site_refinement_flags_posn
_atom_site_refinement_flags_adp
_atom_site_refinement_flags_occupancy
_atom_site_disorder_assembly
_atom_site_disorder_group
Sb Sb 0.42566(4) 0.39756(2) 0.55621(2) 0.01682(11) Uani 1 1 d . . . . .
Cl1 Cl 0.60745(15) 0.50518(8) 0.62391(6) 0.0272(3) Uani 1 1 d . . . . .
Cl2 Cl 0.41213(17) 0.27357(8) 0.65206(6) 0.0249(2) Uani 1 1 d . . . . .
Cl3 Cl 0.14318(15) 0.48056(9) 0.60634(6) 0.0268(3) Uani 1 1 d . . . . .
Cl4 Cl 0.72581(16) 0.30593(9) 0.51625(6) 0.0273(3) Uani 1 1 d . . . . .
Cl5 Cl 0.47191(15) 0.55001(9) 0.45970(6) 0.0257(3) Uani 1 1 d . . . . .
N1A N 0.8952(6) 0.5436(3) 0.4799(2) 0.0268(9) Uani 1 1 d . . . . .
H1A2 H 0.9165 0.5136 0.5203 0.032 Uiso 1 1 calc R U . . .
H1A1 H 0.7757 0.5391 0.4719 0.032 Uiso 1 1 calc R U . . .
C2A C 0.9901(7) 0.4844(4) 0.4269(3) 0.0301(12) Uani 1 1 d . . . . .
H2A2 H 0.9669 0.4116 0.4342 0.036 Uiso 1 1 calc R U . . .
H2A1 H 1.1205 0.4956 0.4314 0.036 Uiso 1 1 calc R U . . .
C3A C 0.9338(9) 0.5121(5) 0.3571(3) 0.0413(13) Uani 1 1 d . . . . .
H3A2 H 0.8024 0.5216 0.3568 0.050 Uiso 1 1 calc R U . . .
H3A1 H 0.9613 0.4548 0.3268 0.050 Uiso 1 1 calc R U . . .
C4A C 1.0192(12) 0.6053(5) 0.3288(3) 0.0567(19) Uani 1 1 d . . . . .
H4A2 H 0.9915 0.6088 0.2801 0.068 Uiso 0.600(19) 1 calc R U P A 1
H4A1 H 1.1505 0.5985 0.3333 0.068 Uiso 0.600(19) 1 calc R U P A 1
H4A3 H 1.1440 0.5876 0.3171 0.068 Uiso 0.400(19) 1 calc R U P A 2
H4A4 H 0.9571 0.6212 0.2861 0.068 Uiso 0.400(19) 1 calc R U P A 2
C5A C 0.962(2) 0.7066(15) 0.3619(10) 0.050(5) Uani 0.600(19) 1 d . U P A 1
H5A1 H 1.0696 0.7502 0.3615 0.060 Uiso 0.600(19) 1 calc R U P A 1
H5A2 H 0.8756 0.7380 0.3305 0.060 Uiso 0.600(19) 1 calc R U P A 1
C51A C 1.025(4) 0.696(2) 0.3671(17) 0.055(7) Uani 0.400(19) 1 d . U P A 2
H5A3 H 1.1261 0.7348 0.3481 0.066 Uiso 0.400(19) 1 calc R U P A 2
H5A4 H 0.9155 0.7329 0.3548 0.066 Uiso 0.400(19) 1 calc R U P A 2
C6A C 0.8884(15) 0.7162(7) 0.4257(6) 0.044(4) Uani 0.600(19) 1 d . . P A 1
H6A1 H 0.7580 0.7060 0.4203 0.053 Uiso 0.600(19) 1 calc R U P A 1
H6A2 H 0.9048 0.7877 0.4388 0.053 Uiso 0.600(19) 1 calc R U P A 1
C61A C 1.0395(16) 0.7050(9) 0.4306(7) 0.027(4) Uani 0.400(19) 1 d . . P A 2
H6A3 H 1.0214 0.7779 0.4390 0.032 Uiso 0.400(19) 1 calc R U P A 2
H6A4 H 1.1674 0.6920 0.4401 0.032 Uiso 0.400(19) 1 calc R U P A 2
C7A C 0.9427(10) 0.6542(4) 0.4863(3) 0.0418(14) Uani 1 1 d . . . . .
H7A1 H 0.8835 0.6820 0.5268 0.050 Uiso 0.600(19) 1 calc R U P A 1
H7A2 H 1.0735 0.6604 0.4928 0.050 Uiso 0.600(19) 1 calc R U P A 1
H7A3 H 0.8300 0.6918 0.4938 0.050 Uiso 0.400(19) 1 calc R U P A 2
H7A4 H 1.0157 0.6620 0.5275 0.050 Uiso 0.400(19) 1 calc R U P A 2
N1B N 0.9520(7) 0.2703(3) 0.6541(2) 0.0349(11) Uani 1 1 d . . . . .
H1B1 H 0.9046 0.3026 0.6177 0.042 Uiso 1 1 calc R U . . .
H1B2 H 1.0718 0.2821 0.6537 0.042 Uiso 1 1 calc R U . . .
C2B C 0.9234(10) 0.1601(4) 0.6450(3) 0.0381(13) Uani 1 1 d . . . . .
H2B1 H 1.0180 0.1336 0.6149 0.046 Uiso 1 1 calc R U . . .
H2B2 H 0.8072 0.1497 0.6221 0.046 Uiso 1 1 calc R U . . .
C3B C 0.9242(9) 0.0992(4) 0.7093(3) 0.0381(13) Uani 1 1 d . . . . .
H3B1 H 0.8081 0.1094 0.7322 0.046 Uiso 1 1 calc R U . . .
H3B2 H 0.9324 0.0268 0.6972 0.046 Uiso 1 1 calc R U . . .
C4B C 1.0714(8) 0.1228(4) 0.7585(3) 0.0338(12) Uani 1 1 d . . . . .
H4B1 H 1.1801 0.1419 0.7331 0.041 Uiso 1 1 calc R U . . .
H4B2 H 1.0994 0.0610 0.7846 0.041 Uiso 1 1 calc R U . . .
C5B C 1.0255(8) 0.2072(5) 0.8073(3) 0.0353(13) Uani 1 1 d . . . . .
H5B1 H 1.1204 0.2109 0.8420 0.042 Uiso 1 1 calc R U . . .
H5B2 H 0.9123 0.1899 0.8304 0.042 Uiso 1 1 calc R U . . .
C6B C 1.0054(8) 0.3106(4) 0.7750(3) 0.0317(12) Uani 1 1 d . . . . .
H6B1 H 0.9667 0.3588 0.8102 0.038 Uiso 1 1 calc R U . . .
H6B2 H 1.1245 0.3327 0.7590 0.038 Uiso 1 1 calc R U . . .
C7B C 0.8753(7) 0.3176(4) 0.7166(3) 0.0328(12) Uani 1 1 d . . . . .
H7B1 H 0.7625 0.2829 0.7287 0.039 Uiso 1 1 calc R U . . .
H7B2 H 0.8473 0.3894 0.7076 0.039 Uiso 1 1 calc R U . . .

loop_
_atom_site_aniso_label
_atom_site_aniso_U_11
_atom_site_aniso_U_22
_atom_site_aniso_U_33
_atom_site_aniso_U_23
_atom_site_aniso_U_13
_atom_site_aniso_U_12
Sb 0.01451(15) 0.01672(15) 0.01923(16) -0.00122(11) -0.00069(12) -0.00047(11)
Cl1 0.0281(6) 0.0239(5) 0.0297(6) -0.0026(4) -0.0103(5) -0.0057(5)
Cl2 0.0283(6) 0.0232(5) 0.0233(5) 0.0044(4) -0.0007(5) -0.0029(5)
Cl3 0.0214(5) 0.0295(6) 0.0294(6) -0.0012(5) 0.0027(5) 0.0072(4)
Cl4 0.0249(6) 0.0291(6) 0.0278(6) 0.0021(5) 0.0050(5) 0.0066(5)
Cl5 0.0206(5) 0.0272(6) 0.0293(6) 0.0041(4) -0.0020(4) 0.0005(4)
N1A 0.022(2) 0.031(2) 0.027(2) 0.0020(17) 0.0004(17) -0.0011(17)
C2A 0.032(3) 0.019(2) 0.039(3) -0.002(2) 0.014(2) -0.0028(19)
C3A 0.034(3) 0.054(3) 0.036(3) -0.013(3) 0.000(3) -0.002(3)
C4A 0.078(5) 0.053(4) 0.039(3) 0.020(3) 0.022(4) 0.020(4)
C5A 0.041(10) 0.056(8) 0.054(8) -0.003(6) -0.014(7) 0.036(8)
C51A 0.037(15) 0.045(13) 0.082(17) 0.030(12) 0.008(13) -0.013(11)
C6A 0.048(8) 0.027(5) 0.057(7) -0.002(4) -0.007(5) -0.004(4)
C61A 0.018(7) 0.018(6) 0.043(9) 0.002(5) -0.007(5) -0.001(5)
C7A 0.052(4) 0.029(3) 0.045(3) -0.009(2) -0.007(3) 0.001(3)
N1B 0.046(3) 0.030(2) 0.028(2) 0.0074(18) -0.012(2) -0.010(2)
C2B 0.055(4) 0.026(2) 0.032(3) -0.002(2) -0.006(3) -0.003(3)
C3B 0.054(3) 0.017(2) 0.044(3) 0.000(2) 0.008(3) -0.005(3)
C4B 0.036(3) 0.031(3) 0.035(3) 0.014(2) 0.006(2) 0.013(2)
C5B 0.033(3) 0.046(3) 0.026(3) 0.004(2) 0.000(2) -0.003(3)
C6B 0.036(3) 0.031(3) 0.028(3) -0.006(2) 0.004(2) -0.006(2)
C7B 0.030(3) 0.017(2) 0.052(3) -0.001(2) -0.003(2) 0.004(2)

loop_
_atom_type_symbol
_atom_type_description
_atom_type_scat_dispersion_real
_atom_type_scat_dispersion_imag
_atom_type_scat_source
C C 0.0033 0.0016 'International Tables Vol C Tables 4.2.6.8 and 6.1.1.4'
H H 0.0000 0.0000 'International Tables Vol C Tables 4.2.6.8 and 6.1.1.4'
N N 0.0061 0.0033 'International Tables Vol C Tables 4.2.6.8 and 6.1.1.4'
Sb Sb -0.5866 1.5461 'International Tables Vol C Tables 4.2.6.8 and 6.1.1.4'
Cl Cl 0.1484 0.1585 'International Tables Vol C Tables 4.2.6.8 and 6.1.1.4'

loop_
_geom_angle_atom_site_label_1
_geom_angle_atom_site_label_2
_geom_angle_atom_site_label_3
_geom_angle
_geom_angle_site_symmetry_3
Cl1 Sb Cl2 89.25(4) .
Cl1 Sb Cl3 89.69(5) .
Cl2 Sb Cl3 87.33(4) .
Cl1 Sb Cl4 87.71(5) .
Cl2 Sb Cl4 87.81(4) .
Cl3 Sb Cl4 174.52(4) .
Cl1 Sb Cl5 83.36(4) .
Cl2 Sb Cl5 172.57(4) .
Cl3 Sb Cl5 93.30(4) .
Cl4 Sb Cl5 91.18(4) .
Cl1 Sb Cl4 164.29(4) 4_456
Cl2 Sb Cl4 77.58(3) 4_456
Cl3 Sb Cl4 98.11(5) 4_456
Cl4 Sb Cl4 83.31(3) 4_456
Cl5 Sb Cl4 109.62(3) 4_456
C2A N1A C7A 117.1(4) .
C2A N1A H1A2 108.0 .
C7A N1A H1A2 108.0 .
C2A N1A H1A1 108.0 .
C7A N1A H1A1 108.0 .
H1A2 N1A H1A1 107.3 .
N1A C2A C3A 113.0(4) .
N1A C2A H2A2 109.0 .
C3A C2A H2A2 109.0 .
N1A C2A H2A1 109.0 .
C3A C2A H2A1 109.0 .
H2A2 C2A H2A1 107.8 .
C2A C3A C4A 115.4(5) .
C2A C3A H3A2 108.4 .
C4A C3A H3A2 108.4 .
C2A C3A H3A1 108.4 .
C4A C3A H3A1 108.4 .
H3A2 C3A H3A1 107.5 .
C51A C4A C3A 120.6(11) .
C3A C4A C5A 115.9(10) .
C3A C4A H4A2 108.3 .
C5A C4A H4A2 108.3 .
C3A C4A H4A1 108.3 .
C5A C4A H4A1 108.3 .
H4A2 C4A H4A1 107.4 .
C51A C4A H4A3 107.2 .
C3A C4A H4A3 107.2 .
C51A C4A H4A4 107.2 .
C3A C4A H4A4 107.2 .
H4A3 C4A H4A4 106.8 .
C6A C5A C4A 125.0(15) .
C6A C5A H5A1 106.1 .
C4A C5A H5A1 106.1 .
C6A C5A H5A2 106.1 .
C4A C5A H5A2 106.1 .
H5A1 C5A H5A2 106.3 .
C61A C51A C4A 128(2) .
C61A C51A H5A3 105.3 .
C4A C51A H5A3 105.3 .
C61A C51A H5A4 105.3 .
C4A C51A H5A4 105.3 .
H5A3 C51A H5A4 106.0 .
C5A C6A C7A 124.7(10) .
C5A C6A H6A1 106.2 .
C7A C6A H6A1 106.2 .
C5A C6A H6A2 106.2 .
C7A C6A H6A2 106.2 .
H6A1 C6A H6A2 106.3 .
C51A C61A C7A 130.9(13) .
C51A C61A H6A3 104.6 .
C7A C61A H6A3 104.6 .
C51A C61A H6A4 104.6 .
C7A C61A H6A4 104.6 .
H6A3 C61A H6A4 105.7 .
C61A C7A N1A 119.5(6) .
C6A C7A N1A 113.4(6) .
C6A C7A H7A1 108.9 .
N1A C7A H7A1 108.9 .
C6A C7A H7A2 108.9 .
N1A C7A H7A2 108.9 .
H7A1 C7A H7A2 107.7 .
C61A C7A H7A3 107.4 .
N1A C7A H7A3 107.4 .
C61A C7A H7A4 107.4 .
N1A C7A H7A4 107.4 .
H7A3 C7A H7A4 107.0 .
C2B N1B C7B 117.0(4) .
C2B N1B H1B1 108.0 .
C7B N1B H1B1 108.0 .
C2B N1B H1B2 108.0 .
C7B N1B H1B2 108.0 .
H1B1 N1B H1B2 107.3 .
N1B C2B C3B 114.9(4) .
N1B C2B H2B1 108.5 .
C3B C2B H2B1 108.5 .
N1B C2B H2B2 108.5 .
C3B C2B H2B2 108.5 .
H2B1 C2B H2B2 107.5 .
C4B C3B C2B 116.2(5) .
C4B C3B H3B1 108.2 .
C2B C3B H3B1 108.2 .
C4B C3B H3B2 108.2 .
C2B C3B H3B2 108.2 .
H3B1 C3B H3B2 107.4 .
C3B C4B C5B 113.7(5) .
C3B C4B H4B1 108.8 .
C5B C4B H4B1 108.8 .
C3B C4B H4B2 108.8 .
C5B C4B H4B2 108.8 .
H4B1 C4B H4B2 107.7 .
C4B C5B C6B 114.6(4) .
C4B C5B H5B1 108.6 .
C6B C5B H5B1 108.6 .
C4B C5B H5B2 108.6 .
C6B C5B H5B2 108.6 .
H5B1 C5B H5B2 107.6 .
C7B C6B C5B 116.2(5) .
C7B C6B H6B1 108.2 .
C5B C6B H6B1 108.2 .
C7B C6B H6B2 108.2 .
C5B C6B H6B2 108.2 .
H6B1 C6B H6B2 107.4 .
N1B C7B C6B 111.2(4) .
N1B C7B H7B1 109.4 .
C6B C7B H7B1 109.4 .
N1B C7B H7B2 109.4 .
C6B C7B H7B2 109.4 .
H7B1 C7B H7B2 108.0 .

loop_
_geom_bond_atom_site_label_1
_geom_bond_atom_site_label_2
_geom_bond_distance
_geom_bond_site_symmetry_2
Sb Cl1 2.3846(12) .
Sb Cl2 2.5158(11) .
Sb Cl3 2.5809(15) .
Sb Cl4 2.6721(16) .
Sb Cl5 2.8052(12) .
Sb Cl4 3.4012(13) 4_456
N1A C2A 1.493(7) .
N1A C7A 1.512(7) .
N1A H1A2 0.9100 .
N1A H1A1 0.9100 .
C2A C3A 1.494(8) .
C2A H2A2 0.9900 .
C2A H2A1 0.9900 .
C3A C4A 1.499(9) .
C3A H3A2 0.9900 .
C3A H3A1 0.9900 .
C4A C51A 1.42(3) .
C4A C5A 1.55(2) .
C4A H4A2 0.9900 .
C4A H4A1 0.9900 .
C4A H4A3 0.9900 .
C4A H4A4 0.9900 .
C5A C6A 1.39(2) .
C5A H5A1 0.9900 .
C5A H5A2 0.9900 .
C51A C61A 1.27(4) .
C51A H5A3 0.9900 .
C51A H5A4 0.9900 .
C6A C7A 1.511(13) .
C6A H6A1 0.9900 .
C6A H6A2 0.9900 .
C61A C7A 1.483(14) .
C61A H6A3 0.9900 .
C61A H6A4 0.9900 .
C7A H7A1 0.9900 .
C7A H7A2 0.9900 .
C7A H7A3 0.9900 .
C7A H7A4 0.9900 .
N1B C2B 1.487(6) .
N1B C7B 1.505(7) .
N1B H1B1 0.9100 .
N1B H1B2 0.9100 .
C2B C3B 1.510(8) .
C2B H2B1 0.9900 .
C2B H2B2 0.9900 .
C3B C4B 1.505(8) .
C3B H3B1 0.9900 .
C3B H3B2 0.9900 .
C4B C5B 1.518(8) .
C4B H4B1 0.9900 .
C4B H4B2 0.9900 .
C5B C6B 1.520(8) .
C5B H5B1 0.9900 .
C5B H5B2 0.9900 .
C6B C7B 1.517(8) .
C6B H6B1 0.9900 .
C6B H6B2 0.9900 .
C7B H7B1 0.9900 .
C7B H7B2 0.9900 .

loop_
_geom_hbond_atom_site_label_D
_geom_hbond_atom_site_label_H
_geom_hbond_atom_site_label_A
_geom_hbond_distance_DH
_geom_hbond_distance_HA
_geom_hbond_distance_DA
_geom_hbond_angle_DHA
_geom_hbond_site_symmetry_A
N1A H1A2 Cl3 0.91 2.45 3.230(5) 144.6 1_655
N1A H1A1 Cl5 0.91 2.29 3.192(5) 171.6 .
C2A H2A2 Cl4 0.99 2.80 3.556(5) 133.1 .
C2A H2A1 Cl5 0.99 2.78 3.763(6) 170.8 1_655
N1B H1B1 Cl4 0.91 2.42 3.251(5) 152.1 .
N1B H1B2 Cl2 0.91 2.55 3.442(6) 167.5 1_655
N1B H1B2 Cl3 0.91 2.84 3.271(4) 110.3 1_655
C2B H2B1 Cl5 0.99 2.87 3.492(5) 121.7 4_556
C7B H7B2 Cl1 0.99 2.89 3.684(5) 138.2 .

loop_
_geom_torsion_atom_site_label_1
_geom_torsion_atom_site_label_2
_geom_torsion_atom_site_label_3
_geom_torsion_atom_site_label_4
_geom_torsion
C7A N1A C2A C3A -70.6(6)
N1A C2A C3A C4A 80.7(6)
C2A C3A C4A C51A -48.4(18)
C2A C3A C4A C5A -69.2(10)
C3A C4A C5A C6A 21.5(19)
C3A C4A C51A C61A 33(4)
C4A C5A C6A C7A 37(2)
C4A C51A C61A C7A -47(4)
C51A C61A C7A N1A 38(2)
C5A C6A C7A N1A -66.7(16)
C2A N1A C7A C61A 16.2(9)
C2A N1A C7A C6A 66.3(8)
C7B N1B C2B C3B -34.5(8)
N1B C2B C3B C4B -45.1(8)
C2B C3B C4B C5B 87.7(6)
C3B C4B C5B C6B -66.9(6)
C4B C5B C6B C7B 53.8(7)
C2B N1B C7B C6B 87.3(6)
C5B C6B C7B N1B -74.4(6)
